data_8105737
loop_
_publ_author_name
'Tang, Lin-Li'
'Zeng, Fei'

_publ_section_title
;
 The crystal structure of
 2-(3,6-di-tert-butyl-1,8-diiodo-9H-carbazol-9-yl)acetonitrile, C22H24I2N2
;
_journal_issue 4
_journal_name_full 'Zeitschrift f\"ur Kristallographie - New Crystal Structures'
_journal_page_first 513
_journal_page_last 515
_journal_paper_doi 10.1515/ncrs-2022-0083
_journal_volume 237
_journal_year 2022
_chemical_formula_moiety 'C22 H24 I2 N2'
_chemical_formula_sum 'C22 H24 I2 N2'
_chemical_formula_weight 570.23
_space_group_crystal_system orthorhombic
_space_group_IT_number 33
_space_group_name_Hall 'P 2c -2n'
_space_group_name_H-M_alt 'P n a 21'
_atom_sites_solution_hydrogens geom
_atom_sites_solution_primary dual
_cell_angle_alpha 90
_cell_angle_beta 90
_cell_angle_gamma 90
_cell_formula_units_Z 8
_cell_length_a 21.069(4)
_cell_length_b 8.7963(17)
_cell_length_c 23.757(5)
_cell_measurement_reflns_used 9959
_cell_measurement_temperature 296.15
_cell_measurement_theta_max 23.40
_cell_measurement_theta_min 2.47
_cell_volume 4402.9(15)
_computing_molecular_graphics 'Olex2 1.5-beta (Dolomanov et al., 2009)'
_computing_publication_material 'Olex2 1.5-beta (Dolomanov et al., 2009)'
_computing_structure_refinement 'SHELXL 2018/3 (Sheldrick, 2015)'
_computing_structure_solution 'SHELXT 2018/2 (Sheldrick, 2018)'
_diffrn_ambient_temperature 296.15
_diffrn_measured_fraction_theta_full 1.000
_diffrn_measured_fraction_theta_max 0.997
_diffrn_measurement_device_type 'Bruker APEX-II CCD'
_diffrn_measurement_method '\f and \w scans'
_diffrn_radiation_type MoK\a
_diffrn_radiation_wavelength 0.71073
_diffrn_reflns_av_R_equivalents 0.0288
_diffrn_reflns_av_unetI/netI 0.0248
_diffrn_reflns_Laue_measured_fraction_full 1.000
_diffrn_reflns_Laue_measured_fraction_max 0.997
_diffrn_reflns_limit_h_max 26
_diffrn_reflns_limit_h_min -27
_diffrn_reflns_limit_k_max 11
_diffrn_reflns_limit_k_min -11
_diffrn_reflns_limit_l_max 30
_diffrn_reflns_limit_l_min -30
_diffrn_reflns_number 47153
_diffrn_reflns_point_group_measured_fraction_full 1.000
_diffrn_reflns_point_group_measured_fraction_max 0.997
_diffrn_reflns_theta_full 25.242
_diffrn_reflns_theta_max 27.448
_diffrn_reflns_theta_min 1.714
_diffrn_source_current 30.0
_diffrn_source_power 1.5
_diffrn_source_voltage 50.0
_diffrn_standards_number 0
_exptl_absorpt_coefficient_mu 2.865
_exptl_absorpt_correction_type multi-scan
_exptl_crystal_colour brown
_exptl_crystal_colour_primary brown
_exptl_crystal_density_diffrn 1.721
_exptl_crystal_description block
_exptl_crystal_F_000 2208
_exptl_crystal_size_max 0.38
_exptl_crystal_size_mid 0.32
_exptl_crystal_size_min 0.16
_exptl_transmission_factor_max 1.00
_exptl_transmission_factor_min 0.99
_refine_diff_density_max 1.260
_refine_diff_density_min -1.460
_refine_diff_density_rms 0.113
_refine_ls_abs_structure_details
;
 Refined as a perfect inversion twin.
;
_refine_ls_abs_structure_Flack 0.5
_refine_ls_extinction_coef .
_refine_ls_extinction_method none
_refine_ls_goodness_of_fit_ref 1.041
_refine_ls_hydrogen_treatment constr
_refine_ls_matrix_type full
_refine_ls_number_parameters 463
_refine_ls_number_reflns 9974
_refine_ls_number_restraints 170
_refine_ls_restrained_S_all 1.062
_refine_ls_R_factor_all 0.0676
_refine_ls_R_factor_gt 0.0530
_refine_ls_shift/su_max 0.001
_refine_ls_shift/su_mean 0.000
_refine_ls_structure_factor_coef Fsqd
_refine_ls_weighting_details 'w=1/[\s^2^(Fo^2^)+(0.0831P)^2^+8.1213P] where P=(Fo^2^+2Fc^2^)/3'
_refine_ls_weighting_scheme calc
_refine_ls_wR_factor_gt 0.1452
_refine_ls_wR_factor_ref 0.1569
_reflns_Friedel_coverage 0.953
_reflns_Friedel_fraction_full 1.000
_reflns_Friedel_fraction_max 0.997
_reflns_number_gt 7966
_reflns_number_total 9974
_reflns_threshold_expression 'I > 2\s(I)'
_cod_data_source_file suppl_j_ncrs-2022-0083_suppl.cif
_cod_data_source_block 22
_cod_original_cell_volume 4402.8(15)
_cod_database_code 8105737
_shelx_space_group_comment
;
The symmetry employed for this shelxl refinement is uniquely defined
by the following loop, which should always be used as a source of
symmetry information in preference to the above space-group names.
They are only intended as comments.
;
_olex2_refinement_description
;
1. Fixed Uiso
 At 1.2 times of:
  All C(H) groups, All C(H,H) groups
 At 1.5 times of:
  All C(H,H,H) groups
2. Restrained distances
 C18-C20
 2.5 with sigma of 0.02
 C19-C18
 2.5 with sigma of 0.02
 H32-H39C = H22-H30A
 2.1 with sigma of 0.02
 C20-C19
 2.5 with sigma of 0.02
 H2-H10A
 2.1 with sigma of 0.02
 H19C-H18A
 2.1 with sigma of 0.02
3. Uiso/Uaniso restraints and constraints
C7 \\sim C8 \\sim C9 \\sim C10: within 3.8A with sigma of 0.01 and sigma for
terminal atoms of 0.02 within 3.8A
C17 \\sim C15 \\sim C20 \\sim C19 \\sim C18: within 3.8A with sigma of 0.01 and
sigma for terminal atoms of 0.02 within 3.8A
C27 \\sim C23 \\sim C28 \\sim C29 \\sim C30: within 3.8A with sigma of 0.01 and
sigma for terminal atoms of 0.02 within 3.8A
Uanis(C10) \\sim Ueq: with sigma of 0.1 and sigma for terminal atoms of 0.2
Uanis(C20) = Uanis(C18) = Uanis(C19) = Uanis(C17)
4.a Secondary CH2 refined with riding coordinates:
 C43(H43A,H43B), C41(H41A,H41B)
4.b Aromatic/amide H refined with riding coordinates:
 C4(H4), C2(H2), C22(H22), C14(H14), C34(H34), C16(H16), C32(H32), C24(H24)
4.c Idealised Me refined as rotating group:
 C39(H39A,H39B,H39C), C38(H38A,H38B,H38C), C40(H40A,H40B,H40C), C28(H28A,H28B,
 H28C), C29(H29A,H29B,H29C), C20(H20A,H20B,H20C), C8(H8A,H8B,H8C), C9(H9A,H9B,
 H9C), C10(H10A,H10B,H10C), C19(H19A,H19B,H19C), C18(H18A,H18B,H18C), C30(H30A,
 H30B,H30C)
;
_olex2_submission_special_instructions 'No special instructions were received'

loop_
_space_group_symop_operation_xyz
'x, y, z'
'-x, -y, z+1/2'
'x+1/2, -y+1/2, z'
'-x+1/2, y+1/2, z+1/2'

loop_
_atom_site_label
_atom_site_type_symbol
_atom_site_fract_x
_atom_site_fract_y
_atom_site_fract_z
_atom_site_U_iso_or_equiv
_atom_site_adp_type
_atom_site_occupancy
_atom_site_site_symmetry_order
_atom_site_calc_flag
_atom_site_refinement_flags_posn
_atom_site_refinement_flags_adp
_atom_site_refinement_flags_occupancy
_atom_site_disorder_assembly
_atom_site_disorder_group
C1 C 0.2988(5) 1.1112(12) 0.7439(5) 0.049(2) Uani 1 1 d . . . . .
C2 C 0.2633(5) 1.0092(12) 0.7744(4) 0.049(2) Uani 1 1 d . . . . .
H2 H 0.260475 1.021876 0.813220 0.059 Uiso 1 1 calc DR U . . .
C3 C 0.2311(5) 0.8869(11) 0.7495(4) 0.045(2) Uani 1 1 d . . . . .
C4 C 0.2383(5) 0.8681(11) 0.6921(5) 0.048(2) Uani 1 1 d . . . . .
H4 H 0.218779 0.786719 0.674079 0.058 Uiso 1 1 calc R U . . .
C5 C 0.2749(5) 0.9706(10) 0.6608(4) 0.043(2) Uani 1 1 d . . . . .
C6 C 0.3049(4) 1.0954(10) 0.6865(4) 0.043(2) Uani 1 1 d . . . . .
C7 C 0.1918(6) 0.7711(12) 0.7837(5) 0.058(3) Uani 1 1 d . U . . .
C8 C 0.2316(8) 0.6221(18) 0.7847(8) 0.102(5) Uani 1 1 d . U . . .
H8A H 0.249009 0.603819 0.747959 0.153 Uiso 1 1 calc R U . . .
H8B H 0.204834 0.538378 0.795208 0.153 Uiso 1 1 calc R U . . .
H8C H 0.265421 0.632047 0.811468 0.153 Uiso 1 1 calc R U . . .
C9 C 0.1306(8) 0.739(2) 0.7526(9) 0.091(4) Uani 1 1 d . U . . .
H9A H 0.110003 0.832883 0.743365 0.136 Uiso 1 1 calc R U . . .
H9B H 0.103089 0.678903 0.776020 0.136 Uiso 1 1 calc R U . . .
H9C H 0.139734 0.683806 0.718618 0.136 Uiso 1 1 calc R U . . .
C10 C 0.1759(11) 0.828(2) 0.8428(7) 0.114(5) Uani 1 1 d . U . . .
H10A H 0.214278 0.858473 0.861571 0.170 Uiso 1 1 calc DR U . . .
H10B H 0.155693 0.748771 0.863824 0.170 Uiso 1 1 calc R U . . .
H10C H 0.147830 0.914084 0.840176 0.170 Uiso 1 1 calc R U . . .
C11 C 0.2931(4) 0.9717(10) 0.6017(4) 0.043(2) Uani 1 1 d . . . . .
C12 C 0.3323(4) 1.1001(10) 0.5927(4) 0.045(2) Uani 1 1 d . . . . .
C13 C 0.3576(5) 1.1217(11) 0.5404(5) 0.048(2) Uani 1 1 d . . . . .
C14 C 0.3443(5) 1.0189(12) 0.4976(5) 0.053(2) Uani 1 1 d . . . . .
H14 H 0.361740 1.036449 0.462257 0.064 Uiso 1 1 calc R U . . .
C15 C 0.3070(6) 0.8930(14) 0.5048(5) 0.061(3) Uani 1 1 d . U . . .
C16 C 0.2809(5) 0.8706(11) 0.5581(4) 0.047(2) Uani 1 1 d . . . . .
H16 H 0.255072 0.786705 0.564513 0.056 Uiso 1 1 calc R U . . .
C17 C 0.2941(12) 0.784(3) 0.4593(9) 0.118(3) Uani 1 1 d . U . . .
C18 C 0.2229(9) 0.747(2) 0.4519(10) 0.118(3) Uani 1 1 d D U . . .
H18A H 0.207875 0.692613 0.484231 0.177 Uiso 1 1 calc DR U . . .
H18B H 0.217185 0.685928 0.418808 0.177 Uiso 1 1 calc R U . . .
H18C H 0.199494 0.840114 0.447947 0.177 Uiso 1 1 calc R U . . .
C19 C 0.3202(9) 0.609(2) 0.4821(8) 0.118(3) Uani 1 1 d D U . . .
H19A H 0.341881 0.620579 0.517377 0.177 Uiso 1 1 calc R U . . .
H19B H 0.348851 0.567049 0.454740 0.177 Uiso 1 1 calc R U . . .
H19C H 0.284636 0.542248 0.486785 0.177 Uiso 1 1 calc DR U . . .
C20 C 0.3283(10) 0.795(2) 0.4052(8) 0.118(3) Uani 1 1 d D U . . .
H20A H 0.304058 0.856031 0.379426 0.177 Uiso 1 1 calc R U . . .
H20B H 0.334138 0.695400 0.389696 0.177 Uiso 1 1 calc R U . . .
H20C H 0.368944 0.841729 0.411285 0.177 Uiso 1 1 calc R U . . .
C21 C 0.6037(5) 0.4129(12) 0.4676(4) 0.050(2) Uani 1 1 d . . . . .
C22 C 0.5900(5) 0.5201(12) 0.5081(5) 0.054(3) Uani 1 1 d . . . . .
H22 H 0.608171 0.508104 0.543478 0.065 Uiso 1 1 calc DR U . . .
C23 C 0.5504(6) 0.6463(13) 0.4995(5) 0.056(2) Uani 1 1 d . U . . .
C24 C 0.5234(5) 0.6644(12) 0.4459(4) 0.050(2) Uani 1 1 d . . . . .
H24 H 0.498147 0.748274 0.437672 0.060 Uiso 1 1 calc R U . . .
C25 C 0.5354(5) 0.5529(11) 0.4051(4) 0.046(2) Uani 1 1 d . . . . .
C26 C 0.5740(5) 0.4277(11) 0.4147(4) 0.046(2) Uani 1 1 d . . . . .
C27 C 0.5395(7) 0.7673(14) 0.5481(5) 0.060(3) Uani 1 1 d . U . . .
C28 C 0.5405(11) 0.9226(19) 0.5213(8) 0.120(5) Uani 1 1 d . U . . .
H28A H 0.581225 0.940026 0.504471 0.180 Uiso 1 1 calc R U . . .
H28B H 0.532619 0.998444 0.549509 0.180 Uiso 1 1 calc R U . . .
H28C H 0.508142 0.928108 0.492896 0.180 Uiso 1 1 calc R U . . .
C29 C 0.4729(11) 0.757(2) 0.5635(11) 0.124(5) Uani 1 1 d . U . . .
H29A H 0.447246 0.760968 0.530118 0.186 Uiso 1 1 calc R U . . .
H29B H 0.462030 0.840130 0.587768 0.186 Uiso 1 1 calc R U . . .
H29C H 0.465411 0.662613 0.582737 0.186 Uiso 1 1 calc R U . . .
C30 C 0.5948(11) 0.761(2) 0.5866(9) 0.108(5) Uani 1 1 d . U . . .
H30A H 0.593987 0.667740 0.607360 0.163 Uiso 1 1 calc DR U . . .
H30B H 0.592980 0.845445 0.612290 0.163 Uiso 1 1 calc R U . . .
H30C H 0.633291 0.766948 0.565050 0.163 Uiso 1 1 calc R U . . .
C31 C 0.5167(4) 0.5462(11) 0.3459(4) 0.044(2) Uani 1 1 d . . . . .
C32 C 0.4813(5) 0.6454(11) 0.3143(4) 0.046(2) Uani 1 1 d . . . . .
H32 H 0.461978 0.728906 0.331102 0.055 Uiso 1 1 calc DR U . . .
C33 C 0.4745(5) 0.6193(12) 0.2555(5) 0.049(2) Uani 1 1 d . . . . .
C34 C 0.5051(5) 0.4937(11) 0.2333(5) 0.049(2) Uani 1 1 d . . . . .
H34 H 0.500751 0.474853 0.194982 0.059 Uiso 1 1 calc R U . . .
C35 C 0.5416(5) 0.3945(11) 0.2648(4) 0.046(2) Uani 1 1 d . . . . .
C36 C 0.5462(4) 0.4195(11) 0.3226(4) 0.045(2) Uani 1 1 d . . . . .
C37 C 0.4390(6) 0.7355(12) 0.2171(5) 0.052(2) Uani 1 1 d . . . . .
C38 C 0.4766(8) 0.866(2) 0.2061(9) 0.123(8) Uani 1 1 d . . . . .
H38A H 0.496572 0.898783 0.240379 0.185 Uiso 1 1 calc R U . . .
H38B H 0.450178 0.945986 0.191839 0.185 Uiso 1 1 calc R U . . .
H38C H 0.508586 0.841316 0.178830 0.185 Uiso 1 1 calc R U . . .
C39 C 0.3751(7) 0.7773(19) 0.2487(7) 0.080(4) Uani 1 1 d . . . . .
H39A H 0.348842 0.688361 0.251544 0.120 Uiso 1 1 calc R U . . .
H39B H 0.352953 0.854518 0.227960 0.120 Uiso 1 1 calc R U . . .
H39C H 0.384727 0.814245 0.285736 0.120 Uiso 1 1 calc DR U . . .
C40 C 0.4159(12) 0.670(3) 0.1626(8) 0.141(10) Uani 1 1 d . . . . .
H40A H 0.451459 0.635656 0.140890 0.212 Uiso 1 1 calc R U . . .
H40B H 0.393403 0.747088 0.141960 0.212 Uiso 1 1 calc R U . . .
H40C H 0.387994 0.586430 0.170118 0.212 Uiso 1 1 calc R U . . .
C41 C 0.5865(6) 0.1775(13) 0.3654(6) 0.058(3) Uani 1 1 d . . . . .
H41A H 0.612961 0.146757 0.396781 0.070 Uiso 1 1 calc R U . . .
H41B H 0.606632 0.142933 0.330991 0.070 Uiso 1 1 calc R U . . .
C42 C 0.5218(7) 0.1029(13) 0.3709(5) 0.065(3) Uani 1 1 d . . . . .
C43 C 0.3427(6) 1.3408(11) 0.6461(6) 0.055(3) Uani 1 1 d . . . . .
H43A H 0.374995 1.373885 0.619711 0.066 Uiso 1 1 calc R U . . .
H43B H 0.355638 1.373824 0.683393 0.066 Uiso 1 1 calc R U . . .
C44 C 0.2832(8) 1.4134(14) 0.6319(6) 0.074(4) Uani 1 1 d . . . . .
I1 I 0.35550(5) 1.25975(11) 0.79165(4) 0.0791(3) Uani 1 1 d . . . . .
I2 I 0.42659(5) 1.29108(11) 0.52107(5) 0.0867(3) Uani 1 1 d . . . . .
I3 I 0.67336(5) 0.25233(10) 0.48930(5) 0.0813(3) Uani 1 1 d . . . . .
I4 I 0.59634(5) 0.23584(11) 0.22030(4) 0.0786(3) Uani 1 1 d . . . . .
N1 N 0.3395(4) 1.1771(9) 0.6453(4) 0.0471(19) Uani 1 1 d . . . . .
N2 N 0.2381(8) 1.4726(18) 0.6200(8) 0.134(7) Uani 1 1 d . . . . .
N3 N 0.5816(4) 0.3413(9) 0.3645(4) 0.0441(18) Uani 1 1 d . . . . .
N4 N 0.4727(8) 0.0498(15) 0.3744(7) 0.105(5) Uani 1 1 d . . . . .

loop_
_atom_site_aniso_label
_atom_site_aniso_U_11
_atom_site_aniso_U_22
_atom_site_aniso_U_33
_atom_site_aniso_U_23
_atom_site_aniso_U_13
_atom_site_aniso_U_12
I4 0.0842(6) 0.0769(6) 0.0748(6) -0.0279(5) -0.0148(5) 0.0357(4)
I1 0.0826(6) 0.0898(6) 0.0650(5) -0.0280(4) 0.0088(5) -0.0379(5)
I3 0.0830(6) 0.0627(5) 0.0981(7) 0.0065(4) -0.0365(6) 0.0191(4)
I2 0.0956(7) 0.0644(5) 0.1002(8) 0.0061(5) 0.0311(6) -0.0267(5)
N3 0.049(5) 0.034(4) 0.049(5) 0.011(3) -0.002(4) 0.002(3)
N1 0.051(5) 0.033(4) 0.057(5) -0.003(4) -0.001(4) -0.007(3)
C17 0.123(6) 0.129(6) 0.102(5) -0.033(5) 0.009(5) -0.017(5)
C12 0.041(5) 0.037(4) 0.058(6) -0.003(4) 0.000(4) 0.001(4)
C1 0.044(5) 0.047(5) 0.058(6) -0.019(5) -0.002(4) -0.006(4)
C4 0.047(5) 0.033(4) 0.063(7) -0.001(4) -0.010(5) -0.003(4)
C11 0.044(5) 0.042(5) 0.044(5) 0.004(4) -0.003(4) -0.001(4)
C5 0.050(5) 0.040(5) 0.039(5) 0.004(4) -0.005(4) 0.002(4)
C31 0.038(5) 0.045(5) 0.048(6) 0.003(4) 0.005(4) 0.005(4)
C36 0.038(5) 0.044(5) 0.053(6) 0.001(4) 0.000(4) -0.003(4)
C2 0.045(5) 0.058(6) 0.044(6) -0.010(4) -0.001(4) -0.006(4)
C15 0.060(6) 0.062(6) 0.061(6) -0.007(5) -0.009(5) -0.002(5)
C33 0.043(5) 0.046(5) 0.057(6) -0.005(5) 0.001(4) 0.006(4)
C37 0.066(6) 0.050(5) 0.040(5) -0.003(4) -0.008(5) 0.017(5)
C3 0.053(6) 0.036(4) 0.046(5) 0.000(4) 0.000(4) -0.003(4)
C25 0.047(5) 0.045(5) 0.045(5) 0.004(4) 0.003(4) 0.002(4)
C26 0.049(5) 0.038(5) 0.051(5) 0.008(4) 0.004(4) -0.003(4)
C43 0.064(7) 0.033(5) 0.068(7) -0.005(4) 0.003(5) -0.008(4)
C23 0.062(6) 0.054(5) 0.051(5) -0.001(4) -0.003(5) 0.006(5)
C21 0.053(6) 0.049(5) 0.050(6) 0.012(4) -0.006(4) 0.004(4)
C22 0.062(6) 0.054(6) 0.047(6) 0.012(4) -0.007(5) -0.001(5)
C14 0.052(6) 0.056(6) 0.051(6) 0.008(5) 0.011(5) 0.004(5)
C34 0.054(6) 0.040(4) 0.053(6) 0.000(4) -0.008(5) 0.004(4)
C6 0.040(5) 0.035(4) 0.055(6) -0.001(4) 0.000(4) 0.000(4)
C13 0.045(5) 0.039(5) 0.061(6) 0.008(4) 0.008(4) -0.005(4)
C35 0.045(5) 0.041(5) 0.051(6) -0.007(4) -0.005(4) 0.003(4)
C42 0.088(9) 0.045(6) 0.063(7) 0.008(5) -0.006(6) -0.005(6)
C16 0.050(5) 0.042(5) 0.048(6) 0.004(4) -0.007(4) -0.010(4)
C32 0.047(5) 0.046(5) 0.046(5) 0.000(4) 0.003(4) 0.008(4)
N4 0.113(11) 0.075(8) 0.127(12) 0.022(8) -0.027(9) -0.036(8)
C41 0.069(7) 0.045(6) 0.060(7) 0.006(5) -0.016(6) 0.020(5)
C44 0.113(11) 0.044(6) 0.065(8) 0.001(5) 0.000(7) 0.008(7)
C27 0.076(7) 0.063(6) 0.041(5) 0.001(4) 0.007(5) 0.005(5)
C39 0.061(8) 0.105(11) 0.074(9) 0.013(8) 0.001(7) 0.032(7)
N2 0.150(14) 0.091(10) 0.162(15) -0.004(10) -0.048(12) 0.064(11)
C38 0.089(11) 0.113(14) 0.168(19) 0.084(14) -0.035(12) 0.000(10)
C40 0.21(2) 0.119(16) 0.095(13) -0.045(12) -0.089(15) 0.069(16)
C28 0.187(12) 0.078(8) 0.095(9) -0.030(8) -0.014(10) 0.017(9)
C29 0.137(11) 0.128(11) 0.108(10) -0.052(9) 0.027(10) 0.011(9)
C20 0.123(6) 0.129(6) 0.102(5) -0.033(5) 0.009(5) -0.017(5)
C24 0.050(5) 0.054(6) 0.047(5) 0.007(4) 0.013(4) 0.009(4)
C7 0.066(6) 0.058(6) 0.050(6) 0.014(5) 0.008(5) -0.020(5)
C8 0.113(10) 0.074(8) 0.120(11) 0.037(8) -0.002(9) -0.020(8)
C9 0.078(9) 0.099(10) 0.096(10) 0.010(8) 0.005(8) -0.019(7)
C10 0.143(12) 0.105(10) 0.092(10) -0.008(9) 0.034(9) -0.055(10)
C19 0.123(6) 0.129(6) 0.102(5) -0.033(5) 0.009(5) -0.017(5)
C18 0.123(6) 0.129(6) 0.102(5) -0.033(5) 0.009(5) -0.017(5)
C30 0.145(12) 0.093(10) 0.088(9) -0.023(8) -0.020(9) 0.013(9)

loop_
_atom_type_symbol
_atom_type_description
_atom_type_scat_dispersion_real
_atom_type_scat_dispersion_imag
_atom_type_scat_source
C C 0.0033 0.0016 'International Tables Vol C Tables 4.2.6.8 and 6.1.1.4'
H H 0.0000 0.0000 'International Tables Vol C Tables 4.2.6.8 and 6.1.1.4'
I I -0.4742 1.8119 'International Tables Vol C Tables 4.2.6.8 and 6.1.1.4'
N N 0.0061 0.0033 'International Tables Vol C Tables 4.2.6.8 and 6.1.1.4'

loop_
_geom_angle_atom_site_label_1
_geom_angle_atom_site_label_2
_geom_angle_atom_site_label_3
_geom_angle
_geom_angle_site_symmetry_1
_geom_angle_site_symmetry_3
C36 N3 C26 105.6(8) . .
C36 N3 C41 122.0(8) . .
C26 N3 C41 121.8(8) . .
C12 N1 C43 119.3(8) . .
C6 N1 C12 108.0(7) . .
C6 N1 C43 121.5(8) . .
C15 C17 C20 120.2(18) . .
C15 C17 C19 107.0(16) . .
C15 C17 C18 113.6(17) . .
C20 C17 C19 100.3(16) . .
C20 C17 C18 112.9(18) . .
C18 C17 C19 99.3(15) . .
C11 C12 N1 108.0(8) . .
C13 C12 N1 133.5(9) . .
C13 C12 C11 118.4(9) . .
C2 C1 I1 115.5(8) . .
C2 C1 C6 120.5(9) . .
C6 C1 I1 123.0(8) . .
C5 C4 H4 119.8 . .
C3 C4 H4 119.8 . .
C3 C4 C5 120.5(9) . .
C12 C11 C5 107.7(8) . .
C16 C11 C12 120.4(9) . .
C16 C11 C5 131.8(9) . .
C4 C5 C11 131.3(9) . .
C4 C5 C6 121.4(9) . .
C6 C5 C11 107.2(8) . .
C36 C31 C25 107.1(8) . .
C32 C31 C36 122.4(9) . .
C32 C31 C25 130.4(9) . .
C31 C36 N3 110.1(9) . .
C31 C36 C35 119.1(9) . .
C35 C36 N3 130.5(9) . .
C1 C2 H2 118.6 . .
C1 C2 C3 122.8(9) . .
C3 C2 H2 118.6 . .
C14 C15 C17 122.9(14) . .
C14 C15 C16 117.0(10) . .
C16 C15 C17 120.1(13) . .
C34 C33 C37 121.5(10) . .
C34 C33 C32 117.2(10) . .
C32 C33 C37 121.1(9) . .
C33 C37 C39 106.4(10) . .
C38 C37 C33 111.6(10) . .
C38 C37 C39 112.0(13) . .
C38 C37 C40 109.5(17) . .
C40 C37 C33 114.3(11) . .
C40 C37 C39 102.9(14) . .
C4 C3 C2 117.0(9) . .
C4 C3 C7 120.0(9) . .
C2 C3 C7 123.0(9) . .
C26 C25 C31 106.5(9) . .
C26 C25 C24 123.2(9) . .
C24 C25 C31 130.1(9) . .
C25 C26 N3 110.7(9) . .
C25 C26 C21 118.6(9) . .
C21 C26 N3 130.4(9) . .
N1 C43 H43A 108.9 . .
N1 C43 H43B 108.9 . .
N1 C43 C44 113.3(9) . .
H43A C43 H43B 107.7 . .
C44 C43 H43A 108.9 . .
C44 C43 H43B 108.9 . .
C22 C23 C27 120.7(10) . .
C24 C23 C22 117.6(10) . .
C24 C23 C27 121.7(10) . .
C26 C21 I3 126.2(8) . .
C22 C21 I3 115.9(7) . .
C22 C21 C26 117.7(9) . .
C23 C22 H22 117.8 . .
C21 C22 C23 124.4(10) . .
C21 C22 H22 117.8 . .
C15 C14 H14 118.3 . .
C15 C14 C13 123.4(10) . .
C13 C14 H14 118.3 . .
C33 C34 H34 118.1 . .
C33 C34 C35 123.9(10) . .
C35 C34 H34 118.1 . .
C1 C6 N1 132.9(9) . .
C1 C6 C5 117.8(9) . .
C5 C6 N1 109.1(8) . .
C12 C13 I2 124.1(7) . .
C12 C13 C14 119.8(9) . .
C14 C13 I2 115.7(7) . .
C36 C35 I4 124.3(7) . .
C34 C35 I4 117.0(7) . .
C34 C35 C36 118.1(9) . .
N4 C42 C41 178.4(15) . .
C11 C16 C15 120.9(9) . .
C11 C16 H16 119.5 . .
C15 C16 H16 119.5 . .
C31 C32 C33 119.3(9) . .
C31 C32 H32 120.4 . .
C33 C32 H32 120.4 . .
N3 C41 C42 111.7(9) . .
N3 C41 H41A 109.3 . .
N3 C41 H41B 109.3 . .
C42 C41 H41A 109.3 . .
C42 C41 H41B 109.3 . .
H41A C41 H41B 107.9 . .
N2 C44 C43 177.9(18) . .
C28 C27 C23 107.4(11) . .
C29 C27 C23 106.3(12) . .
C29 C27 C28 100.2(16) . .
C29 C27 C30 127.0(16) . .
C30 C27 C23 108.1(11) . .
C30 C27 C28 106.4(14) . .
C37 C39 H39A 109.5 . .
C37 C39 H39B 109.5 . .
C37 C39 H39C 109.5 . .
H39A C39 H39B 109.5 . .
H39A C39 H39C 109.5 . .
H39B C39 H39C 109.5 . .
C37 C38 H38A 109.5 . .
C37 C38 H38B 109.5 . .
C37 C38 H38C 109.5 . .
H38A C38 H38B 109.5 . .
H38A C38 H38C 109.5 . .
H38B C38 H38C 109.5 . .
C37 C40 H40A 109.5 . .
C37 C40 H40B 109.5 . .
C37 C40 H40C 109.5 . .
H40A C40 H40B 109.5 . .
H40A C40 H40C 109.5 . .
H40B C40 H40C 109.5 . .
C27 C28 H28A 109.5 . .
C27 C28 H28B 109.5 . .
C27 C28 H28C 109.5 . .
H28A C28 H28B 109.5 . .
H28A C28 H28C 109.5 . .
H28B C28 H28C 109.5 . .
C27 C29 H29A 109.5 . .
C27 C29 H29B 109.5 . .
C27 C29 H29C 109.5 . .
H29A C29 H29B 109.5 . .
H29A C29 H29C 109.5 . .
H29B C29 H29C 109.5 . .
C17 C20 H20A 109.5 . .
C17 C20 H20B 109.5 . .
C17 C20 H20C 109.5 . .
H20A C20 H20B 109.5 . .
H20A C20 H20C 109.5 . .
H20B C20 H20C 109.5 . .
C25 C24 C23 118.3(10) . .
C25 C24 H24 120.8 . .
C23 C24 H24 120.8 . .
C3 C7 C8 105.9(10) . .
C9 C7 C3 108.9(11) . .
C9 C7 C8 108.0(13) . .
C9 C7 C10 108.9(14) . .
C10 C7 C3 112.5(10) . .
C10 C7 C8 112.4(14) . .
C7 C8 H8A 109.5 . .
C7 C8 H8B 109.5 . .
C7 C8 H8C 109.5 . .
H8A C8 H8B 109.5 . .
H8A C8 H8C 109.5 . .
H8B C8 H8C 109.5 . .
C7 C9 H9A 109.5 . .
C7 C9 H9B 109.5 . .
C7 C9 H9C 109.5 . .
H9A C9 H9B 109.5 . .
H9A C9 H9C 109.5 . .
H9B C9 H9C 109.5 . .
C7 C10 H10A 109.5 . .
C7 C10 H10B 109.5 . .
C7 C10 H10C 109.5 . .
H10A C10 H10B 109.5 . .
H10A C10 H10C 109.5 . .
H10B C10 H10C 109.5 . .
C17 C19 H19A 109.5 . .
C17 C19 H19B 109.5 . .
C17 C19 H19C 109.5 . .
H19A C19 H19B 109.5 . .
H19A C19 H19C 109.5 . .
H19B C19 H19C 109.5 . .
C17 C18 H18A 109.5 . .
C17 C18 H18B 109.5 . .
C17 C18 H18C 109.5 . .
H18A C18 H18B 109.5 . .
H18A C18 H18C 109.5 . .
H18B C18 H18C 109.5 . .
C27 C30 H30A 109.5 . .
C27 C30 H30B 109.5 . .
C27 C30 H30C 109.5 . .
H30A C30 H30B 109.5 . .
H30A C30 H30C 109.5 . .
H30B C30 H30C 109.5 . .

loop_
_geom_bond_atom_site_label_1
_geom_bond_atom_site_label_2
_geom_bond_distance
_geom_bond_site_symmetry_2
I4 C35 2.096(9) .
I1 C1 2.102(9) .
I3 C21 2.101(10) .
I2 C13 2.132(9) .
N3 C36 1.421(13) .
N3 C26 1.423(14) .
N3 C41 1.445(13) .
N1 C12 1.430(13) .
N1 C43 1.442(13) .
N1 C6 1.416(13) .
C17 C15 1.47(2) .
C17 C20 1.48(3) .
C17 C19 1.72(3) .
C17 C18 1.54(3) .
C12 C11 1.416(13) .
C12 C13 1.365(14) .
C1 C2 1.375(15) .
C1 C6 1.377(14) .
C4 H4 0.9300 .
C4 C5 1.399(14) .
C4 C3 1.383(14) .
C11 C5 1.457(13) .
C11 C16 1.389(13) .
C5 C6 1.406(13) .
C31 C36 1.392(14) .
C31 C25 1.463(14) .
C31 C32 1.371(13) .
C36 C35 1.394(14) .
C2 H2 0.9300 .
C2 C3 1.403(14) .
C15 C14 1.369(16) .
C15 C16 1.393(16) .
C33 C37 1.562(14) .
C33 C34 1.383(14) .
C33 C32 1.422(15) .
C37 C39 1.585(18) .
C37 C38 1.42(2) .
C37 C40 1.50(2) .
C3 C7 1.544(14) .
C25 C26 1.387(13) .
C25 C24 1.402(14) .
C26 C21 1.412(14) .
C43 H43A 0.9700 .
C43 H43B 0.9700 .
C43 C44 1.448(19) .
C23 C22 1.404(15) .
C23 C27 1.587(16) .
C23 C24 1.403(15) .
C21 C22 1.377(16) .
C22 H22 0.9300 .
C14 H14 0.9300 .
C14 C13 1.390(15) .
C34 H34 0.9300 .
C34 C35 1.383(14) .
C42 N4 1.140(18) .
C42 C41 1.517(19) .
C16 H16 0.9300 .
C32 H32 0.9300 .
C41 H41A 0.9700 .
C41 H41B 0.9700 .
C44 N2 1.121(19) .
C27 C28 1.51(2) .
C27 C29 1.45(3) .
C27 C30 1.48(2) .
C39 H39A 0.9600 .
C39 H39B 0.9600 .
C39 H39C 0.9600 .
C38 H38A 0.9600 .
C38 H38B 0.9600 .
C38 H38C 0.9600 .
C40 H40A 0.9600 .
C40 H40B 0.9600 .
C40 H40C 0.9600 .
C28 H28A 0.9600 .
C28 H28B 0.9600 .
C28 H28C 0.9600 .
C29 H29A 0.9600 .
C29 H29B 0.9600 .
C29 H29C 0.9600 .
C20 H20A 0.9600 .
C20 H20B 0.9600 .
C20 H20C 0.9600 .
C24 H24 0.9300 .
C7 C8 1.56(2) .
C7 C9 1.51(2) .
C7 C10 1.53(2) .
C8 H8A 0.9600 .
C8 H8B 0.9600 .
C8 H8C 0.9600 .
C9 H9A 0.9600 .
C9 H9B 0.9600 .
C9 H9C 0.9600 .
C10 H10A 0.9600 .
C10 H10B 0.9600 .
C10 H10C 0.9600 .
C19 H19A 0.9600 .
C19 H19B 0.9600 .
C19 H19C 0.9600 .
C18 H18A 0.9600 .
C18 H18B 0.9600 .
C18 H18C 0.9600 .
C30 H30A 0.9600 .
C30 H30B 0.9600 .
C30 H30C 0.9600 .

loop_
_geom_torsion_atom_site_label_1
_geom_torsion_atom_site_label_2
_geom_torsion_atom_site_label_3
_geom_torsion_atom_site_label_4
_geom_torsion
_geom_torsion_site_symmetry_1
_geom_torsion_site_symmetry_2
_geom_torsion_site_symmetry_3
_geom_torsion_site_symmetry_4
I1 C1 C2 C3 -169.4(8) . . . .
I1 C1 C6 N1 -9.6(17) . . . .
I1 C1 C6 C5 166.3(7) . . . .
I3 C21 C22 C23 172.6(9) . . . .
N3 C36 C35 I4 -6.3(16) . . . .
N3 C36 C35 C34 -177.3(10) . . . .
N3 C26 C21 I3 1.1(16) . . . .
N3 C26 C21 C22 175.8(10) . . . .
N1 C12 C11 C5 0.9(11) . . . .
N1 C12 C11 C16 -176.3(9) . . . .
N1 C12 C13 I2 3.3(16) . . . .
N1 C12 C13 C14 175.5(10) . . . .
C17 C15 C14 C13 -179.1(15) . . . .
C17 C15 C16 C11 179.4(14) . . . .
C12 N1 C43 C44 69.4(13) . . . .
C12 N1 C6 C1 174.8(11) . . . .
C12 N1 C6 C5 -1.3(11) . . . .
C12 C11 C5 C4 -178.1(10) . . . .
C12 C11 C5 C6 -1.7(11) . . . .
C12 C11 C16 C15 0.0(15) . . . .
C1 C2 C3 C4 2.5(16) . . . .
C1 C2 C3 C7 179.3(10) . . . .
C4 C5 C6 N1 178.7(9) . . . .
C4 C5 C6 C1 1.9(15) . . . .
C4 C3 C7 C8 70.2(15) . . . .
C4 C3 C7 C9 -45.7(16) . . . .
C4 C3 C7 C10 -166.6(14) . . . .
C11 C12 C13 I2 -172.0(7) . . . .
C11 C12 C13 C14 0.2(14) . . . .
C11 C5 C6 N1 1.8(11) . . . .
C11 C5 C6 C1 -174.9(9) . . . .
C5 C4 C3 C2 -1.8(15) . . . .
C5 C4 C3 C7 -178.7(10) . . . .
C5 C11 C16 C15 -176.3(11) . . . .
C31 C36 C35 I4 167.9(7) . . . .
C31 C36 C35 C34 -3.1(15) . . . .
C31 C25 C26 N3 0.5(11) . . . .
C31 C25 C26 C21 174.4(9) . . . .
C31 C25 C24 C23 -176.3(10) . . . .
C36 N3 C26 C25 0.5(10) . . . .
C36 N3 C26 C21 -172.4(10) . . . .
C36 N3 C41 C42 -59.7(13) . . . .
C36 C31 C25 C26 -1.4(11) . . . .
C36 C31 C25 C24 173.8(10) . . . .
C36 C31 C32 C33 -0.3(15) . . . .
C2 C1 C6 N1 -177.2(10) . . . .
C2 C1 C6 C5 -1.3(15) . . . .
C2 C3 C7 C8 -106.5(13) . . . .
C2 C3 C7 C9 137.6(13) . . . .
C2 C3 C7 C10 16.7(18) . . . .
C15 C14 C13 I2 172.2(9) . . . .
C15 C14 C13 C12 -0.7(16) . . . .
C33 C34 C35 I4 -169.3(8) . . . .
C33 C34 C35 C36 2.3(16) . . . .
C37 C33 C34 C35 174.3(10) . . . .
C37 C33 C32 C31 -175.4(10) . . . .
C3 C4 C5 C11 175.7(10) . . . .
C3 C4 C5 C6 -0.3(15) . . . .
C25 C31 C36 N3 1.8(11) . . . .
C25 C31 C36 C35 -173.6(9) . . . .
C25 C31 C32 C33 174.4(10) . . . .
C25 C26 C21 I3 -171.3(7) . . . .
C25 C26 C21 C22 3.4(14) . . . .
C26 N3 C36 C31 -1.4(10) . . . .
C26 N3 C36 C35 173.2(10) . . . .
C26 N3 C41 C42 80.0(12) . . . .
C26 C25 C24 C23 -1.8(16) . . . .
C26 C21 C22 C23 -2.7(16) . . . .
C43 N1 C12 C11 -144.1(9) . . . .
C43 N1 C12 C13 40.3(16) . . . .
C43 N1 C6 C1 -41.8(16) . . . .
C43 N1 C6 C5 142.1(9) . . . .
C22 C23 C27 C28 138.8(14) . . . .
C22 C23 C27 C29 -114.7(16) . . . .
C22 C23 C27 C30 24.4(17) . . . .
C22 C23 C24 C25 2.6(16) . . . .
C14 C15 C16 C11 -0.5(17) . . . .
C34 C33 C37 C39 138.7(12) . . . .
C34 C33 C37 C38 -99.0(16) . . . .
C34 C33 C37 C40 26(2) . . . .
C34 C33 C32 C31 -0.6(15) . . . .
C6 N1 C12 C11 0.3(11) . . . .
C6 N1 C12 C13 -175.4(10) . . . .
C6 N1 C43 C44 -70.0(13) . . . .
C6 C1 C2 C3 -0.9(16) . . . .
C13 C12 C11 C5 177.3(9) . . . .
C13 C12 C11 C16 0.1(14) . . . .
C16 C11 C5 C4 -1.4(19) . . . .
C16 C11 C5 C6 175.1(10) . . . .
C16 C15 C14 C13 0.8(17) . . . .
C32 C31 C36 N3 177.5(9) . . . .
C32 C31 C36 C35 2.2(15) . . . .
C32 C31 C25 C26 -176.7(10) . . . .
C32 C31 C25 C24 -1.4(19) . . . .
C32 C33 C37 C39 -46.7(14) . . . .
C32 C33 C37 C38 75.6(16) . . . .
C32 C33 C37 C40 -159.5(16) . . . .
C32 C33 C34 C35 -0.5(16) . . . .
C41 N3 C36 C31 143.8(10) . . . .
C41 N3 C36 C35 -41.6(15) . . . .
C41 N3 C26 C25 -144.8(9) . . . .
C41 N3 C26 C21 42.4(15) . . . .
C27 C23 C22 C21 -177.6(11) . . . .
C27 C23 C24 C25 179.8(10) . . . .
C20 C17 C15 C14 8(3) . . . .
C20 C17 C15 C16 -171.7(17) . . . .
C24 C25 C26 N3 -175.1(9) . . . .
C24 C25 C26 C21 -1.3(15) . . . .
C24 C23 C22 C21 -0.4(17) . . . .
C24 C23 C27 C28 -38.3(18) . . . .
C24 C23 C27 C29 68.2(17) . . . .
C24 C23 C27 C30 -152.7(14) . . . .
C19 C17 C15 C14 121.4(15) . . . .
C19 C17 C15 C16 -58(2) . . . .
C18 C17 C15 C14 -130.0(18) . . . .
C18 C17 C15 C16 50(2) . . . .
